data_9010129
loop_
_publ_author_name
'Zanazzi, P. F.'
'Montagnoli, M.'
'Nazzareni, S.'
'Comodi, P.'

_publ_section_title
;
 Structural effects of pressure on chlorite: A single-crystal study
 Sample: P = .0001 GPa
;
_journal_name_full 'American Mineralogist'
_journal_page_first 1871
_journal_page_last 1878
_journal_paper_doi 10.2138/am.2006.2191
_journal_volume 91
_journal_year 2006
_chemical_compound_source 'Alpe Reguzzolo, Val Malenco, Italy'
_chemical_formula_sum 'Al1.84 Fe0.5 H8 Mg4.5 O18 Si3.16'
_chemical_name_mineral Clinochlore
_space_group_IT_number 2
_symmetry_space_group_name_Hall '-P 1 (1/2*x+1/2*y,1/2*x-1/2*y,-z)'
_symmetry_space_group_name_H-M 'C -1'
_cell_angle_alpha 90.2
_cell_angle_beta 97.2
_cell_angle_gamma 89.97
_cell_length_a 5.327
_cell_length_b 9.233
_cell_length_c 14.381
_cell_formula_units_Z 2
_cell_volume 701.736
_database_code_amcsd 0004250
_diffrn_ambient_pressure 100
_exptl_crystal_density_diffrn 2.706
_cod_original_formula_sum '(Mg4.5 Fe.5) Al1.84 Si3.16 O18 H8'
_cod_database_code 9010129

loop_
_space_group_symop_operation_xyz
x,y,z
1/2+x,1/2+y,z
-x,-y,-z
1/2-x,1/2-y,-z

loop_
_atom_site_label
_atom_site_fract_x
_atom_site_fract_y
_atom_site_fract_z
_atom_site_occupancy
_atom_site_U_iso_or_equiv
MgM1 0.00000 0.00000 0.00000 0.90000 0.00690
FeM1 0.00000 0.00000 0.00000 0.10000 0.00690
MgM2 0.00090 0.33362 0.00000 0.90000 0.00700
FeM2 0.00090 0.33362 0.00000 0.10000 0.00700
MgM3 -0.00020 0.16677 0.50000 0.90000 0.00730
FeM3 -0.00020 0.16677 0.50000 0.10000 0.00730
AlM4 0.00000 0.50000 0.50000 1.00000 0.00670
Si1 0.23108 0.16723 0.19144 0.79000 0.00690
Al1 0.23108 0.16723 0.19144 0.21000 0.00690
Si2 0.73088 0.00056 0.19143 0.79000 0.00680
Al2 0.73088 0.00056 0.19143 0.21000 0.00680
O1 0.19250 0.16690 0.07681 1.00000 0.00810
O2 0.69230 0.00030 0.07686 1.00000 0.00840
O3 0.21410 0.33390 0.23258 1.00000 0.01570
O4 0.51020 0.09940 0.23276 1.00000 0.01560
O5 0.01030 0.06860 0.23257 1.00000 0.01570
O-h1 0.69130 0.33350 0.07334 1.00000 0.00980
O-h2 0.14650 -0.00030 0.43043 1.00000 0.01550
O-h3 0.14180 0.33450 0.43035 1.00000 0.01570
O-h4 0.64190 0.16510 0.43078 1.00000 0.01440
H1 0.70300 0.33700 0.13200 1.00000 0.05400
H2 0.12200 0.00100 0.37400 1.00000 0.05400
H3 0.12100 0.33400 0.37500 1.00000 0.05400
H4 0.60700 0.15600 0.37700 1.00000 0.05400

loop_
_cod_related_entry_id
_cod_related_entry_database
_cod_related_entry_code
1 AMCSD 0004250
